data_4508286
loop_
_publ_author_name
'Dulcevscaia, Galina'
'Liu, Shi-Xia'
'Hauser, J\"org'
'Kr\"amer, Karl W.'
'Frei, Gabriela'
'M\"uller, Andreas'
'Decurtins, Silvio'

_publ_section_title
;
 A Benzaldehyde Derivative as a Chelating Ligand: Helical Manganese(II)
 Coordination Polymers Assembling into a Porous Solid
;
_journal_issue 9
_journal_name_full 'Crystal Growth &amp; Design'
_journal_page_first 4138
_journal_paper_doi 10.1021/cg400972k
_journal_volume 13
_journal_year 2013
_chemical_absolute_configuration ad
_chemical_formula_moiety 'C40 H54 Mn4 N2 O22'
_chemical_formula_sum 'C40 H54 Mn4 N2 O22'
_chemical_formula_weight 1134.61
_chemical_name_systematic
;
 ?
;
_space_group_IT_number 161
_symmetry_cell_setting trigonal
_symmetry_space_group_name_Hall 'R 3 -2"c'
_symmetry_space_group_name_H-M 'R 3 c :H'
_atom_sites_solution_hydrogens geom
_atom_sites_solution_primary direct
_atom_sites_solution_secondary difmap
_audit_creation_method SHELXL-97
_cell_angle_alpha 90
_cell_angle_beta 90
_cell_angle_gamma 120
_cell_formula_units_Z 18
_cell_length_a 46.2653(5)
_cell_length_b 46.2653(5)
_cell_length_c 15.95404(18)
_cell_measurement_reflns_used 18817
_cell_measurement_temperature 150(2)
_cell_measurement_theta_max 23.884
_cell_measurement_theta_min 2.218
_cell_volume 29574.1(6)
_computing_cell_refinement
;
        CrysAlisPro, Agilent Technologies,
        Version 1.171.36.28 (release 01-02-2013 CrysAlis171 .NET)
        (compiled Feb  1 2013,16:14:44)
;
_computing_data_collection
;
        CrysAlisPro, Agilent Technologies,
        Version 1.171.36.28 (release 01-02-2013 CrysAlis171 .NET)
        (compiled Feb  1 2013,16:14:44)
;
_computing_data_reduction
;
        CrysAlisPro, Agilent Technologies,
        Version 1.171.36.28 (release 01-02-2013 CrysAlis171 .NET)
        (compiled Feb  1 2013,16:14:44)
;
_computing_structure_refinement 'SHELXL-97 (Sheldrick, 2008)'
_diffrn_ambient_temperature 150(2)
_diffrn_detector_area_resol_mean 16.0965
_diffrn_measured_fraction_theta_full 1
_diffrn_measured_fraction_theta_max 1
_diffrn_measurement_device_type 'SuperNova, Single source at offset, Eos'
_diffrn_measurement_method '\w scans'
_diffrn_orient_matrix_UB_11 -0.0003842
_diffrn_orient_matrix_UB_12 -0.0154469
_diffrn_orient_matrix_UB_13 -0.0043855
_diffrn_orient_matrix_UB_21 0.017623
_diffrn_orient_matrix_UB_22 0.0086233
_diffrn_orient_matrix_UB_23 -0.0042367
_diffrn_orient_matrix_UB_31 0.0016501
_diffrn_orient_matrix_UB_32 -0.0007033
_diffrn_orient_matrix_UB_33 0.0440318
_diffrn_radiation_monochromator mirror
_diffrn_radiation_source 'SuperNova (Mo) X-ray Source'
_diffrn_radiation_type MoK\a
_diffrn_radiation_wavelength 0.71073
_diffrn_reflns_av_R_equivalents 0.0458
_diffrn_reflns_av_unetI/netI 0.0382
_diffrn_reflns_limit_h_max 56
_diffrn_reflns_limit_h_min -57
_diffrn_reflns_limit_k_max 57
_diffrn_reflns_limit_k_min -57
_diffrn_reflns_limit_l_max 19
_diffrn_reflns_limit_l_min -19
_diffrn_reflns_number 66922
_diffrn_reflns_theta_full 25
_diffrn_reflns_theta_max 26.37
_diffrn_reflns_theta_min 1.52
_exptl_absorpt_coefficient_mu 0.811
_exptl_absorpt_correction_T_max 1
_exptl_absorpt_correction_T_min 0.72649
_exptl_absorpt_correction_type multi-scan
_exptl_absorpt_process_details
;
        CrysAlisPro, Agilent Technologies,
        Version 1.171.36.28 (release 01-02-2013 CrysAlis171 .NET)
        (compiled Feb  1 2013,16:14:44)
        Empirical absorption correction using spherical harmonics,
 implemented in SCALE3 ABSPACK scaling algorithm.
;
_exptl_crystal_colour brown
_exptl_crystal_density_diffrn 1.147
_exptl_crystal_density_method 'not measured'
_exptl_crystal_description rod
_exptl_crystal_F_000 10512
_exptl_crystal_size_max 0.3612
_exptl_crystal_size_mid 0.0649
_exptl_crystal_size_min 0.0558
_platon_squeeze_details
;
;
_refine_diff_density_max 0.534
_refine_diff_density_min -0.371
_refine_diff_density_rms 0.056
_refine_ls_abs_structure_details 'Flack H D (1983), Acta Cryst. A39, 876-881'
_refine_ls_abs_structure_Flack 0.112(15)
_refine_ls_extinction_method none
_refine_ls_goodness_of_fit_ref 1.091
_refine_ls_hydrogen_treatment constr
_refine_ls_matrix_type full
_refine_ls_number_parameters 614
_refine_ls_number_reflns 13414
_refine_ls_number_restraints 48
_refine_ls_restrained_S_all 1.109
_refine_ls_R_factor_all 0.0623
_refine_ls_R_factor_gt 0.0503
_refine_ls_shift/su_max 0.002
_refine_ls_shift/su_mean 0
_refine_ls_structure_factor_coef Fsqd
_refine_ls_weighting_details 'calc w=1/[\s^2^(Fo^2^)+(0.0790P)^2^+0.0000P] where P=(Fo^2^+2Fc^2^)/3'
_refine_ls_weighting_scheme calc
_refine_ls_wR_factor_gt 0.1294
_refine_ls_wR_factor_ref 0.1355
_reflns_number_gt 11129
_reflns_number_total 13414
_reflns_threshold_expression >2\s(I)
_cod_data_source_file cg400972k_si_002.cif
_cod_data_source_block 13sd009
_cod_depositor_comments
;
The following automatic conversions were performed:

'_symmetry_cell_setting' value 'TRIGONAL' changed to 'trigonal'
according to /home/saulius/struct/CIF-dictionaries/cif_core.dic
dictionary named 'cif_core.dic' version 2.4.2 from 2011-04-26.

Automatic conversion script
Id: cif_fix_values 1891 2012-01-12 08:04:46Z andrius 
;
_cod_original_sg_symbol_H-M 'R 3 c'
_cod_database_code 4508286

loop_
_symmetry_equiv_pos_as_xyz
'x, y, z'
'-y, x-y, z'
'-x+y, -x, z'
'-x+y, y, z+1/2'
'x, x-y, z+1/2'
'-y, -x, z+1/2'
'x+2/3, y+1/3, z+1/3'
'-y+2/3, x-y+1/3, z+1/3'
'-x+y+2/3, -x+1/3, z+1/3'
'-x+y+2/3, y+1/3, z+5/6'
'x+2/3, x-y+1/3, z+5/6'
'-y+2/3, -x+1/3, z+5/6'
'x+1/3, y+2/3, z+2/3'
'-y+1/3, x-y+2/3, z+2/3'
'-x+y+1/3, -x+2/3, z+2/3'
'-x+y+1/3, y+2/3, z+7/6'
'x+1/3, x-y+2/3, z+7/6'
'-y+1/3, -x+2/3, z+7/6'

loop_
_atom_site_label
_atom_site_type_symbol
_atom_site_fract_x
_atom_site_fract_y
_atom_site_fract_z
_atom_site_U_iso_or_equiv
_atom_site_adp_type
_atom_site_occupancy
_atom_site_symmetry_multiplicity
_atom_site_calc_flag
_atom_site_refinement_flags
Mn1 Mn 0.552506(15) 0.633107(15) 0.41697(4) 0.04314(16) Uani 1 1 d .
Mn2 Mn 0.594695(16) 0.713386(16) 0.38827(4) 0.04547(16) Uani 1 1 d .
Mn3 Mn 0.632794(17) 0.761543(16) 0.56765(4) 0.05004(18) Uani 1 1 d .
Mn4 Mn 0.535992(15) 0.582732(15) 0.23968(4) 0.04653(17) Uani 1 1 d .
C1 C 0.47002(11) 0.57000(11) 0.4456(3) 0.0489(10) Uani 1 1 d .
C2 C 0.48258(10) 0.57811(10) 0.3622(3) 0.0428(9) Uani 1 1 d .
C3 C 0.45777(11) 0.56919(12) 0.3004(3) 0.0512(11) Uani 1 1 d .
C4 C 0.42359(12) 0.55058(13) 0.3186(3) 0.0604(13) Uani 1 1 d .
H4 H 0.4077 0.5438 0.2746 0.072 Uiso 1 1 calc R
C5 C 0.41314(11) 0.54209(14) 0.4001(3) 0.0640(14) Uani 1 1 d .
C6 C 0.43626(11) 0.55235(13) 0.4619(3) 0.0569(12) Uani 1 1 d .
H6 H 0.429 0.5472 0.5184 0.068 Uiso 1 1 calc R
C7 C 0.49123(11) 0.57982(15) 0.5183(3) 0.0653(14) Uani 1 1 d .
H7 H 0.4808 0.5703 0.5703 0.078 Uiso 1 1 calc R
C8 C 0.36761(15) 0.5146(2) 0.4954(4) 0.111(3) Uani 1 1 d .
H8A H 0.3432 0.5015 0.4959 0.167 Uiso 1 1 calc R
H8B H 0.375 0.535 0.5284 0.167 Uiso 1 1 calc R
H8C H 0.3768 0.5015 0.5197 0.167 Uiso 1 1 calc R
O1 O 0.52189(8) 0.59954(10) 0.5198(2) 0.0679(10) Uani 1 1 d .
O2 O 0.51426(6) 0.59277(7) 0.34562(17) 0.0418(6) Uani 1 1 d .
O3 O 0.49539(9) 0.59223(9) 0.1866(2) 0.0651(9) Uani 1 1 d .
O4 O 0.44368(12) 0.57381(18) 0.1667(3) 0.123(2) Uani 1 1 d .
O5 O 0.37906(9) 0.52334(12) 0.4110(3) 0.0922(14) Uani 1 1 d .
N1 N 0.46629(11) 0.57893(11) 0.2138(3) 0.0638(11) Uani 1 1 d .
C13 C 0.59938(10) 0.68337(11) 0.5622(3) 0.0445(9) Uani 1 1 d .
C14 C 0.60312(14) 0.65646(13) 0.6054(4) 0.0697(14) Uani 1 1 d .
H14 H 0.5856 0.6343 0.5835 0.084 Uiso 1 1 calc R
C15 C 0.5993(2) 0.65693(17) 0.6996(4) 0.112(3) Uani 1 1 d .
H15A H 0.5766 0.652 0.7131 0.167 Uiso 1 1 calc R
H15B H 0.6154 0.679 0.7214 0.167 Uiso 1 1 calc R
H15C H 0.6034 0.6401 0.7253 0.167 Uiso 1 1 calc R
C16 C 0.63861(19) 0.6620(2) 0.5810(7) 0.137(4) Uani 1 1 d .
H16A H 0.642 0.6449 0.6083 0.205 Uiso 1 1 calc R
H16B H 0.6559 0.6842 0.5995 0.205 Uiso 1 1 calc R
H16C H 0.6399 0.6602 0.5201 0.205 Uiso 1 1 calc R
O8 O 0.58674(7) 0.67756(7) 0.48789(19) 0.0467(7) Uani 1 1 d .
O9 O 0.61133(8) 0.71041(8) 0.5964(2) 0.0543(8) Uani 1 1 d .
C17 C 0.58316(10) 0.66174(10) 0.2401(3) 0.0448(10) Uani 1 1 d D
C18 C 0.60171(11) 0.68995(11) 0.1788(3) 0.0532(11) Uani 1 1 d D
H18 H 0.6152 0.7111 0.2111 0.064 Uiso 1 1 calc R
C19 C 0.62497(16) 0.68387(13) 0.1257(4) 0.085(2) Uani 1 1 d D
H19A H 0.6373 0.7028 0.0877 0.128 Uiso 1 1 calc R
H19B H 0.612 0.6634 0.0929 0.128 Uiso 1 1 calc R
H19C H 0.6407 0.6814 0.1619 0.128 Uiso 1 1 calc R
C20 C 0.57700(18) 0.69374(18) 0.1247(5) 0.101(2) Uani 1 1 d D
H20A H 0.5891 0.7121 0.0849 0.152 Uiso 1 1 calc R
H20B H 0.5627 0.6986 0.1602 0.152 Uiso 1 1 calc R
H20C H 0.5632 0.673 0.0938 0.152 Uiso 1 1 calc R
O10 O 0.58174(7) 0.66790(7) 0.31713(18) 0.0464(7) Uani 1 1 d .
O11 O 0.56890(8) 0.63273(7) 0.21148(19) 0.0551(8) Uani 1 1 d .
C9 C 0.51946(15) 0.67671(18) 0.3832(6) 0.1037(18) Uani 1 1 d DU
C10 C 0.4864(2) 0.6747(3) 0.3564(8) 0.164(3) Uani 1 1 d DU
H10 H 0.4672 0.6549 0.3833 0.197 Uiso 1 1 calc R
C11 C 0.4838(3) 0.6705(4) 0.2603(9) 0.232(5) Uani 1 1 d DU
H11A H 0.4831 0.6496 0.2451 0.348 Uiso 1 1 calc R
H11B H 0.5032 0.6893 0.234 0.348 Uiso 1 1 calc R
H11C H 0.4634 0.6698 0.2407 0.348 Uiso 1 1 calc R
C12 C 0.4874(3) 0.7047(3) 0.3854(10) 0.205(4) Uani 1 1 d DU
H12A H 0.4949 0.7088 0.4439 0.307 Uiso 1 1 calc R
H12B H 0.4651 0.702 0.3813 0.307 Uiso 1 1 calc R
H12C H 0.503 0.7236 0.3508 0.307 Uiso 1 1 calc R
O6 O 0.51742(9) 0.65041(10) 0.4177(3) 0.0801(12) Uani 1 1 d U
O7 O 0.54518(10) 0.70234(10) 0.3663(3) 0.0879(13) Uani 1 1 d U
C21 C 0.57408(11) 0.57925(11) 0.3981(3) 0.0484(10) Uani 1 1 d .
C22 C 0.57668(17) 0.55470(15) 0.4545(4) 0.0768(16) Uani 1 1 d .
H22 H 0.5868 0.5434 0.4224 0.092 Uiso 1 1 calc R
C23 C 0.5400(2) 0.52829(15) 0.4777(5) 0.115(3) Uani 1 1 d .
H23A H 0.5273 0.5181 0.4264 0.172 Uiso 1 1 calc R
H23B H 0.5297 0.5392 0.5081 0.172 Uiso 1 1 calc R
H23C H 0.54 0.511 0.5133 0.172 Uiso 1 1 calc R
C24 C 0.5983(2) 0.57174(18) 0.5310(4) 0.0880(19) Uani 1 1 d .
H24A H 0.6009 0.5553 0.5641 0.132 Uiso 1 1 calc R
H24B H 0.5876 0.5813 0.5654 0.132 Uiso 1 1 calc R
H24C H 0.6203 0.5895 0.5128 0.132 Uiso 1 1 calc R
O12 O 0.57900(7) 0.60673(7) 0.4253(2) 0.0498(7) Uani 1 1 d .
O13 O 0.56431(8) 0.56940(7) 0.3231(2) 0.0510(7) Uani 1 1 d .
C25 C 0.58218(12) 0.78093(12) 0.3707(3) 0.0525(11) Uani 1 1 d .
C26 C 0.58456(11) 0.77025(11) 0.4534(3) 0.0461(10) Uani 1 1 d .
C27 C 0.56982(12) 0.77958(13) 0.5179(3) 0.0579(12) Uani 1 1 d .
C28 C 0.55483(14) 0.79900(15) 0.5014(3) 0.0675(14) Uani 1 1 d .
H28 H 0.5456 0.8051 0.5465 0.081 Uiso 1 1 calc R
C29 C 0.55331(14) 0.80929(15) 0.4215(4) 0.0698(14) Uani 1 1 d .
C30 C 0.56705(13) 0.80033(14) 0.3575(3) 0.0632(13) Uani 1 1 d .
H30 H 0.5663 0.8075 0.3022 0.076 Uiso 1 1 calc R
C31 C 0.59492(14) 0.77287(14) 0.2990(3) 0.0630(13) Uani 1 1 d .
H31 H 0.5943 0.7832 0.2481 0.076 Uiso 1 1 calc R
C32 C 0.5378(2) 0.8400(2) 0.3314(4) 0.114(3) Uani 1 1 d .
H32A H 0.5287 0.8551 0.3337 0.171 Uiso 1 1 calc R
H32B H 0.5232 0.8205 0.2971 0.171 Uiso 1 1 calc R
H32C H 0.5601 0.8517 0.3066 0.171 Uiso 1 1 calc R
O14 O 0.60639(9) 0.75459(9) 0.2948(2) 0.0623(9) Uani 1 1 d .
O15 O 0.59889(7) 0.75281(7) 0.46755(18) 0.0466(7) Uani 1 1 d .
O16 O 0.58555(10) 0.75750(11) 0.6296(2) 0.0720(10) Uani 1 1 d .
O17 O 0.54703(18) 0.7696(2) 0.6520(3) 0.172(4) Uani 1 1 d .
O18 O 0.53973(13) 0.82938(14) 0.4149(3) 0.0988(16) Uani 1 1 d .
N2 N 0.56790(14) 0.76807(16) 0.6031(3) 0.0837(15) Uani 1 1 d .
C33 C 0.67186(11) 0.75707(10) 0.4097(3) 0.0459(10) Uani 1 1 d .
C34 C 0.70253(13) 0.77591(14) 0.3568(3) 0.0651(14) Uani 1 1 d .
H34 H 0.7224 0.7805 0.3914 0.078 Uiso 1 1 calc R
C35 C 0.70182(15) 0.75594(18) 0.2788(4) 0.0826(18) Uani 1 1 d .
H35A H 0.7223 0.7691 0.2461 0.124 Uiso 1 1 calc R
H35B H 0.6824 0.7511 0.2443 0.124 Uiso 1 1 calc R
H35C H 0.7004 0.735 0.2964 0.124 Uiso 1 1 calc R
C36 C 0.7052(2) 0.80978(15) 0.3336(4) 0.101(2) Uani 1 1 d .
H36A H 0.7256 0.8233 0.3011 0.152 Uiso 1 1 calc R
H36B H 0.7059 0.8217 0.3849 0.152 Uiso 1 1 calc R
H36C H 0.6858 0.8057 0.3 0.152 Uiso 1 1 calc R
O22 O 0.64675(7) 0.73287(7) 0.38035(19) 0.0485(7) Uani 1 1 d .
O23 O 0.67265(7) 0.76877(7) 0.48328(19) 0.0486(7) Uani 1 1 d .
C38 C 0.49540(12) 0.50673(12) 0.2334(4) 0.0764(18) Uani 1 1 d .
C39 C 0.46111(18) 0.47527(14) 0.2332(8) 0.134(4) Uani 1 1 d .
H39 H 0.4597 0.472 0.171 0.161 Uiso 1 1 calc R
C40 C 0.43388(17) 0.4795(2) 0.2398(7) 0.135(4) Uani 1 1 d .
H40A H 0.4366 0.4974 0.202 0.203 Uiso 1 1 calc R
H40B H 0.4319 0.4854 0.2977 0.203 Uiso 1 1 calc R
H40C H 0.4137 0.4587 0.2244 0.203 Uiso 1 1 calc R
C41 C 0.46171(18) 0.44506(16) 0.2534(5) 0.108(3) Uani 1 1 d .
H41A H 0.4805 0.4452 0.2245 0.162 Uiso 1 1 calc R
H41B H 0.4408 0.4256 0.2353 0.162 Uiso 1 1 calc R
H41C H 0.4643 0.4439 0.3141 0.162 Uiso 1 1 calc R
O20 O 0.49645(8) 0.53377(8) 0.2288(3) 0.0717(11) Uani 1 1 d .
O21 O 0.52077(10) 0.50263(8) 0.2396(3) 0.0881(15) Uani 1 1 d .

loop_
_atom_site_aniso_label
_atom_site_aniso_U_11
_atom_site_aniso_U_22
_atom_site_aniso_U_33
_atom_site_aniso_U_23
_atom_site_aniso_U_13
_atom_site_aniso_U_12
Mn1 0.0377(3) 0.0376(3) 0.0491(4) -0.0126(3) -0.0009(3) 0.0150(3)
Mn2 0.0473(4) 0.0397(3) 0.0519(4) -0.0157(3) -0.0145(3) 0.0236(3)
Mn3 0.0548(4) 0.0482(4) 0.0599(4) -0.0235(3) -0.0272(3) 0.0354(3)
Mn4 0.0416(3) 0.0328(3) 0.0520(4) -0.0107(3) 0.0143(3) 0.0087(3)
C1 0.042(2) 0.054(2) 0.040(2) -0.0042(19) 0.0060(18) 0.0160(19)
C2 0.039(2) 0.039(2) 0.045(2) -0.0124(17) -0.0006(17) 0.0158(17)
C3 0.046(2) 0.061(3) 0.040(2) -0.016(2) -0.0019(18) 0.022(2)
C4 0.042(2) 0.066(3) 0.054(3) -0.016(2) -0.007(2) 0.013(2)
C5 0.037(2) 0.080(3) 0.055(3) -0.005(2) 0.009(2) 0.014(2)
C6 0.039(2) 0.068(3) 0.051(3) 0.000(2) 0.005(2) 0.017(2)
C7 0.040(2) 0.095(4) 0.044(3) 0.009(3) 0.008(2) 0.020(3)
C8 0.048(3) 0.167(7) 0.064(4) 0.003(4) 0.021(3) 0.012(4)
O1 0.0467(19) 0.098(3) 0.0468(18) -0.0060(17) -0.0003(14) 0.0267(18)
O2 0.0320(13) 0.0446(15) 0.0400(15) -0.0132(12) 0.0006(11) 0.0127(12)
O3 0.060(2) 0.075(2) 0.0455(18) -0.0003(16) 0.0109(16) 0.0229(18)
O4 0.077(3) 0.203(6) 0.065(3) 0.005(3) -0.010(2) 0.051(3)
O5 0.0356(17) 0.129(4) 0.074(2) -0.012(2) 0.0031(16) 0.013(2)
N1 0.058(3) 0.079(3) 0.040(2) -0.017(2) -0.009(2) 0.024(2)
C13 0.046(2) 0.046(2) 0.044(2) -0.0130(19) -0.0153(19) 0.0252(19)
C14 0.072(3) 0.051(3) 0.078(4) -0.002(2) -0.017(3) 0.025(3)
C15 0.165(8) 0.068(4) 0.076(4) 0.010(3) -0.033(5) 0.039(5)
C16 0.079(5) 0.102(6) 0.251(11) 0.013(7) -0.023(6) 0.061(5)
O8 0.0483(16) 0.0383(15) 0.0570(19) -0.0132(13) -0.0105(14) 0.0242(13)
O9 0.0666(19) 0.0440(17) 0.0537(19) -0.0177(14) -0.0232(16) 0.0286(15)
C17 0.045(2) 0.031(2) 0.056(3) 0.0005(18) 0.0103(19) 0.0169(17)
C18 0.053(3) 0.035(2) 0.062(3) -0.004(2) 0.008(2) 0.0153(19)
C19 0.088(4) 0.045(3) 0.111(5) 0.003(3) 0.047(4) 0.024(3)
C20 0.090(5) 0.083(4) 0.109(5) 0.022(4) -0.023(4) 0.026(4)
O10 0.0491(16) 0.0414(15) 0.0444(17) -0.0107(13) -0.0010(13) 0.0194(13)
O11 0.066(2) 0.0371(16) 0.0487(18) -0.0103(13) 0.0144(15) 0.0156(14)
C9 0.054(3) 0.075(3) 0.191(5) -0.050(3) -0.035(3) 0.039(2)
C10 0.101(4) 0.139(5) 0.278(8) -0.030(6) -0.072(5) 0.079(4)
C11 0.155(7) 0.214(9) 0.299(9) -0.054(8) -0.119(7) 0.072(7)
C12 0.136(6) 0.170(8) 0.354(11) -0.030(8) -0.049(8) 0.111(6)
O6 0.0494(18) 0.064(2) 0.133(3) -0.040(2) -0.015(2) 0.0332(17)
O7 0.061(2) 0.061(2) 0.152(4) -0.034(2) -0.043(2) 0.0393(18)
C21 0.052(2) 0.047(2) 0.047(3) 0.002(2) 0.019(2) 0.025(2)
C22 0.106(5) 0.070(3) 0.076(4) -0.004(3) 0.006(3) 0.060(4)
C23 0.153(7) 0.042(3) 0.120(6) 0.035(4) 0.025(5) 0.027(4)
C24 0.125(6) 0.104(5) 0.060(3) -0.002(3) -0.009(4) 0.076(5)
O12 0.0484(16) 0.0370(15) 0.0632(19) -0.0050(13) 0.0049(14) 0.0208(13)
O13 0.0559(18) 0.0415(15) 0.055(2) 0.0008(14) 0.0207(15) 0.0238(14)
C25 0.053(3) 0.055(3) 0.060(3) -0.005(2) -0.007(2) 0.034(2)
C26 0.048(2) 0.048(2) 0.054(3) -0.0189(19) -0.0198(19) 0.033(2)
C27 0.060(3) 0.076(3) 0.056(3) -0.021(2) -0.024(2) 0.048(3)
C28 0.067(3) 0.094(4) 0.063(3) -0.021(3) -0.014(3) 0.057(3)
C29 0.072(3) 0.091(4) 0.073(3) -0.005(3) -0.009(3) 0.060(3)
C30 0.073(3) 0.088(4) 0.058(3) 0.002(3) -0.008(2) 0.062(3)
C31 0.086(4) 0.079(3) 0.055(3) -0.002(2) -0.006(3) 0.064(3)
C32 0.149(7) 0.176(8) 0.096(5) 0.038(5) 0.023(5) 0.141(7)
O14 0.084(2) 0.062(2) 0.057(2) -0.0036(16) -0.0070(18) 0.0480(19)
O15 0.0516(16) 0.0532(17) 0.0478(16) -0.0161(13) -0.0176(13) 0.0357(14)
O16 0.089(3) 0.112(3) 0.054(2) -0.0184(19) -0.0199(18) 0.080(3)
O17 0.187(7) 0.352(12) 0.085(4) 0.020(5) 0.016(4) 0.215(8)
O18 0.127(4) 0.150(4) 0.088(3) 0.006(3) -0.003(3) 0.120(4)
N2 0.100(4) 0.137(5) 0.052(3) -0.026(3) -0.012(3) 0.088(4)
C33 0.050(2) 0.040(2) 0.056(3) -0.002(2) -0.013(2) 0.029(2)
C34 0.060(3) 0.068(3) 0.051(3) -0.002(2) -0.013(2) 0.020(3)
C35 0.064(3) 0.115(5) 0.064(4) 0.010(3) 0.013(3) 0.042(3)
C36 0.130(6) 0.054(3) 0.078(4) 0.020(3) -0.006(4) 0.015(4)
O22 0.0487(17) 0.0407(15) 0.0559(18) -0.0171(13) -0.0084(14) 0.0222(14)
O23 0.0559(17) 0.0453(15) 0.0553(18) -0.0110(14) -0.0213(14) 0.0334(14)
C38 0.039(3) 0.041(3) 0.117(5) -0.024(3) 0.036(3) -0.004(2)
C39 0.065(4) 0.037(3) 0.250(11) -0.018(5) 0.052(6) -0.013(3)
C40 0.052(4) 0.093(5) 0.193(9) 0.038(6) -0.021(5) -0.015(4)
C41 0.086(4) 0.061(4) 0.114(6) 0.022(4) -0.019(4) -0.011(3)
O20 0.0482(18) 0.0389(17) 0.101(3) -0.0239(17) 0.0273(18) 0.0018(14)
O21 0.065(2) 0.0346(17) 0.135(4) -0.016(2) 0.054(2) 0.0029(16)

loop_
_atom_type_symbol
_atom_type_description
_atom_type_scat_dispersion_real
_atom_type_scat_dispersion_imag
_atom_type_scat_source
C C 0.0033 0.0016 'International Tables Vol C Tables 4.2.6.8 and 6.1.1.4'
H H 0 0 'International Tables Vol C Tables 4.2.6.8 and 6.1.1.4'
Mn Mn 0.3368 0.7283 'International Tables Vol C Tables 4.2.6.8 and 6.1.1.4'
N N 0.0061 0.0033 'International Tables Vol C Tables 4.2.6.8 and 6.1.1.4'
O O 0.0106 0.006 'International Tables Vol C Tables 4.2.6.8 and 6.1.1.4'

loop_
_exptl_crystal_face_index_h
_exptl_crystal_face_index_k
_exptl_crystal_face_index_l
_exptl_crystal_face_perp_dist
0 -1 0 0.0279
0 0 -1 0.1806
-1 0 0 0.0279
0 0 1 0.1806
1 0 0 0.0279
-1 1 0 0.0283
1 -1 0 0.0283
0 1 0 0.0279

loop_
_geom_angle_atom_site_label_1
_geom_angle_atom_site_label_2
_geom_angle_atom_site_label_3
_geom_angle
_geom_angle_site_symmetry_1
_geom_angle_site_symmetry_3
O12 Mn1 O6 168.31(15) . .
O12 Mn1 O2 89.74(11) . .
O6 Mn1 O2 83.01(12) . .
O12 Mn1 O8 98.84(11) . .
O6 Mn1 O8 88.48(12) . .
O2 Mn1 O8 171.42(11) . .
O12 Mn1 O10 98.44(12) . .
O6 Mn1 O10 91.96(15) . .
O2 Mn1 O10 101.03(11) . .
O8 Mn1 O10 78.09(11) . .
O12 Mn1 O1 84.31(13) . .
O6 Mn1 O1 85.39(17) . .
O2 Mn1 O1 79.81(12) . .
O8 Mn1 O1 100.66(12) . .
O10 Mn1 O1 177.11(14) . .
O22 Mn2 O7 163.96(17) . .
O22 Mn2 O15 94.20(11) . .
O7 Mn2 O15 85.97(13) . .
O22 Mn2 O8 95.20(12) . .
O7 Mn2 O8 100.70(15) . .
O15 Mn2 O8 97.17(11) . .
O22 Mn2 O10 94.86(11) . .
O7 Mn2 O10 86.51(13) . .
O15 Mn2 O10 169.97(12) . .
O8 Mn2 O10 77.74(10) . .
O22 Mn2 O14 81.94(13) . .
O7 Mn2 O14 82.41(16) . .
O15 Mn2 O14 77.90(12) . .
O8 Mn2 O14 174.05(12) . .
O10 Mn2 O14 107.63(12) . .
O21 Mn3 O9 163.53(17) 9_565 .
O21 Mn3 O15 92.96(12) 9_565 .
O9 Mn3 O15 93.49(12) . .
O21 Mn3 O23 93.53(16) 9_565 .
O9 Mn3 O23 101.24(12) . .
O15 Mn3 O23 93.01(11) . .
O21 Mn3 O13 90.08(12) 9_565 9_565
O9 Mn3 O13 85.71(12) . 9_565
O15 Mn3 O13 171.51(12) . 9_565
O23 Mn3 O13 78.88(11) . 9_565
O21 Mn3 O16 81.74(17) 9_565 .
O9 Mn3 O16 85.46(14) . .
O15 Mn3 O16 74.31(11) . .
O23 Mn3 O16 166.11(12) . .
O13 Mn3 O16 114.00(12) 9_565 .
O21 Mn3 Mn4 76.13(11) 9_565 9_565
O9 Mn3 Mn4 110.13(9) . 9_565
O15 Mn3 Mn4 131.86(9) . 9_565
O23 Mn3 Mn4 42.67(7) . 9_565
O13 Mn3 Mn4 41.59(9) 9_565 9_565
O16 Mn3 Mn4 145.88(9) . 9_565
O11 Mn4 O20 160.49(16) . .
O11 Mn4 O2 95.26(11) . .
O20 Mn4 O2 92.83(12) . .
O11 Mn4 O13 103.81(13) . .
O20 Mn4 O13 93.95(15) . .
O2 Mn4 O13 89.61(11) . .
O11 Mn4 O23 86.85(11) . 14_654
O20 Mn4 O23 88.89(11) . 14_654
O2 Mn4 O23 168.07(12) . 14_654
O13 Mn4 O23 78.48(11) . 14_654
O11 Mn4 O3 85.49(14) . .
O20 Mn4 O3 79.63(15) . .
O2 Mn4 O3 74.39(11) . .
O13 Mn4 O3 162.31(11) . .
O23 Mn4 O3 117.52(12) 14_654 .
O11 Mn4 Mn3 112.40(10) . 14_654
O20 Mn4 Mn3 75.79(11) . 14_654
O2 Mn4 Mn3 127.45(8) . 14_654
O13 Mn4 Mn3 41.99(8) . 14_654
O23 Mn4 Mn3 41.83(8) 14_654 14_654
O3 Mn4 Mn3 147.42(9) . 14_654
C6 C1 C2 121.6(4) . .
C6 C1 C7 115.3(4) . .
C2 C1 C7 123.1(4) . .
O2 C2 C3 123.5(4) . .
O2 C2 C1 122.2(4) . .
C3 C2 C1 114.3(4) . .
C4 C3 C2 122.6(4) . .
C4 C3 N1 115.9(4) . .
C2 C3 N1 121.5(4) . .
C5 C4 C3 119.9(4) . .
C5 C4 H4 120 . .
C3 C4 H4 120 . .
C6 C5 C4 119.0(4) . .
C6 C5 O5 125.7(4) . .
C4 C5 O5 115.3(4) . .
C5 C6 C1 122.2(5) . .
C5 C6 H6 118.9 . .
C1 C6 H6 118.9 . .
O1 C7 C1 126.5(4) . .
O1 C7 H7 116.7 . .
C1 C7 H7 116.7 . .
O5 C8 H8A 109.5 . .
O5 C8 H8B 109.5 . .
H8A C8 H8B 109.5 . .
O5 C8 H8C 109.5 . .
H8A C8 H8C 109.5 . .
H8B C8 H8C 109.5 . .
C7 O1 Mn1 126.4(3) . .
C2 O2 Mn4 125.4(2) . .
C2 O2 Mn1 124.8(2) . .
Mn4 O2 Mn1 109.63(11) . .
N1 O3 Mn4 124.2(3) . .
C5 O5 C8 116.2(4) . .
O4 N1 O3 119.7(5) . .
O4 N1 C3 117.2(4) . .
O3 N1 C3 123.1(4) . .
O9 C13 O8 123.5(4) . .
O9 C13 C14 117.7(4) . .
O8 C13 C14 118.4(4) . .
C13 C14 C15 112.3(5) . .
C13 C14 C16 107.1(5) . .
C15 C14 C16 111.2(7) . .
C13 C14 H14 108.7 . .
C15 C14 H14 108.7 . .
C16 C14 H14 108.7 . .
C14 C15 H15A 109.5 . .
C14 C15 H15B 109.5 . .
H15A C15 H15B 109.5 . .
C14 C15 H15C 109.5 . .
H15A C15 H15C 109.5 . .
H15B C15 H15C 109.5 . .
C14 C16 H16A 109.5 . .
C14 C16 H16B 109.5 . .
H16A C16 H16B 109.5 . .
C14 C16 H16C 109.5 . .
H16A C16 H16C 109.5 . .
H16B C16 H16C 109.5 . .
C13 O8 Mn1 135.5(3) . .
C13 O8 Mn2 128.5(3) . .
Mn1 O8 Mn2 96.03(12) . .
C13 O9 Mn3 140.8(3) . .
O11 C17 O10 122.4(4) . .
O11 C17 C18 117.4(4) . .
O10 C17 C18 120.2(4) . .
C19 C18 C17 110.8(4) . .
C19 C18 C20 110.7(5) . .
C17 C18 C20 109.5(4) . .
C19 C18 H18 108.6 . .
C17 C18 H18 108.6 . .
C20 C18 H18 108.6 . .
C18 C19 H19A 109.5 . .
C18 C19 H19B 109.5 . .
H19A C19 H19B 109.5 . .
C18 C19 H19C 109.5 . .
H19A C19 H19C 109.5 . .
H19B C19 H19C 109.5 . .
C18 C20 H20A 109.5 . .
C18 C20 H20B 109.5 . .
H20A C20 H20B 109.5 . .
C18 C20 H20C 109.5 . .
H20A C20 H20C 109.5 . .
H20B C20 H20C 109.5 . .
C17 O10 Mn1 128.5(3) . .
C17 O10 Mn2 134.0(3) . .
Mn1 O10 Mn2 95.80(11) . .
C17 O11 Mn4 144.5(3) . .
O7 C9 O6 125.9(5) . .
O7 C9 C10 116.9(8) . .
O6 C9 C10 117.1(7) . .
C12 C10 C11 113.9(12) . .
C12 C10 C9 107.4(8) . .
C11 C10 C9 107.1(9) . .
C12 C10 H10 109.4 . .
C11 C10 H10 109.4 . .
C9 C10 H10 109.4 . .
C10 C11 H11A 109.5 . .
C10 C11 H11B 109.5 . .
H11A C11 H11B 109.5 . .
C10 C11 H11C 109.5 . .
H11A C11 H11C 109.5 . .
H11B C11 H11C 109.5 . .
C10 C12 H12A 109.5 . .
C10 C12 H12B 109.5 . .
H12A C12 H12B 109.5 . .
C10 C12 H12C 109.5 . .
H12A C12 H12C 109.5 . .
H12B C12 H12C 109.5 . .
C9 O6 Mn1 129.6(4) . .
C9 O7 Mn2 127.7(4) . .
O12 C21 O13 122.6(4) . .
O12 C21 C22 121.1(4) . .
O13 C21 C22 116.1(4) . .
C21 C22 C24 111.7(5) . .
C21 C22 C23 105.5(5) . .
C24 C22 C23 113.0(6) . .
C21 C22 H22 108.8 . .
C24 C22 H22 108.8 . .
C23 C22 H22 108.8 . .
C22 C23 H23A 109.5 . .
C22 C23 H23B 109.5 . .
H23A C23 H23B 109.5 . .
C22 C23 H23C 109.5 . .
H23A C23 H23C 109.5 . .
H23B C23 H23C 109.5 . .
C22 C24 H24A 109.5 . .
C22 C24 H24B 109.5 . .
H24A C24 H24B 109.5 . .
C22 C24 H24C 109.5 . .
H24A C24 H24C 109.5 . .
H24B C24 H24C 109.5 . .
C21 O12 Mn1 134.2(3) . .
C21 O13 Mn4 129.1(3) . .
C21 O13 Mn3 134.4(3) . 14_654
Mn4 O13 Mn3 96.43(13) . 14_654
C30 C25 C31 116.9(4) . .
C30 C25 C26 120.5(4) . .
C31 C25 C26 122.6(4) . .
O15 C26 C27 122.5(4) . .
O15 C26 C25 121.8(4) . .
C27 C26 C25 115.6(4) . .
C28 C27 C26 121.7(4) . .
C28 C27 N2 116.8(4) . .
C26 C27 N2 121.4(4) . .
C29 C28 C27 121.4(5) . .
C29 C28 H28 119.3 . .
C27 C28 H28 119.3 . .
O18 C29 C30 126.1(5) . .
O18 C29 C28 115.4(5) . .
C30 C29 C28 118.3(5) . .
C29 C30 C25 122.4(5) . .
C29 C30 H30 118.8 . .
C25 C30 H30 118.8 . .
O14 C31 C25 128.1(5) . .
O14 C31 H31 116 . .
C25 C31 H31 116 . .
O18 C32 H32A 109.5 . .
O18 C32 H32B 109.5 . .
H32A C32 H32B 109.5 . .
O18 C32 H32C 109.5 . .
H32A C32 H32C 109.5 . .
H32B C32 H32C 109.5 . .
C31 O14 Mn2 123.5(4) . .
C26 O15 Mn3 124.8(3) . .
C26 O15 Mn2 124.7(3) . .
Mn3 O15 Mn2 110.36(12) . .
N2 O16 Mn3 127.8(4) . .
C29 O18 C32 115.8(5) . .
O16 N2 O17 119.4(5) . .
O16 N2 C27 122.9(4) . .
O17 N2 C27 117.7(5) . .
O22 C33 O23 123.0(4) . .
O22 C33 C34 120.1(4) . .
O23 C33 C34 116.7(4) . .
C33 C34 C35 112.1(4) . .
C33 C34 C36 107.2(5) . .
C35 C34 C36 112.3(5) . .
C33 C34 H34 108.4 . .
C35 C34 H34 108.4 . .
C36 C34 H34 108.4 . .
C34 C35 H35A 109.5 . .
C34 C35 H35B 109.5 . .
H35A C35 H35B 109.5 . .
C34 C35 H35C 109.5 . .
H35A C35 H35C 109.5 . .
H35B C35 H35C 109.5 . .
C34 C36 H36A 109.5 . .
C34 C36 H36B 109.5 . .
H36A C36 H36B 109.5 . .
C34 C36 H36C 109.5 . .
H36A C36 H36C 109.5 . .
H36B C36 H36C 109.5 . .
C33 O22 Mn2 136.1(3) . .
C33 O23 Mn3 131.2(3) . .
C33 O23 Mn4 132.9(3) . 9_565
Mn3 O23 Mn4 95.49(12) . 9_565
O20 C38 O21 125.6(4) . .
O20 C38 C39 117.6(6) . .
O21 C38 C39 116.8(5) . .
C40 C39 C41 125.6(6) . .
C40 C39 C38 117.0(6) . .
C41 C39 C38 114.1(7) . .
C40 C39 H39 96 . .
C41 C39 H39 96 . .
C38 C39 H39 96 . .
C39 C40 H40A 109.5 . .
C39 C40 H40B 109.5 . .
H40A C40 H40B 109.5 . .
C39 C40 H40C 109.5 . .
H40A C40 H40C 109.5 . .
H40B C40 H40C 109.5 . .
C39 C41 H41A 109.5 . .
C39 C41 H41B 109.5 . .
H41A C41 H41B 109.5 . .
C39 C41 H41C 109.5 . .
H41A C41 H41C 109.5 . .
H41B C41 H41C 109.5 . .
C38 O20 Mn4 131.7(4) . .
C38 O21 Mn3 129.7(3) . 14_654

loop_
_geom_bond_atom_site_label_1
_geom_bond_atom_site_label_2
_geom_bond_distance
_geom_bond_site_symmetry_2
Mn1 O12 2.122(3) .
Mn1 O6 2.139(4) .
Mn1 O2 2.147(3) .
Mn1 O8 2.182(3) .
Mn1 O10 2.186(3) .
Mn1 O1 2.216(4) .
Mn2 O22 2.111(3) .
Mn2 O7 2.112(4) .
Mn2 O15 2.147(3) .
Mn2 O8 2.191(3) .
Mn2 O10 2.194(3) .
Mn2 O14 2.262(3) .
Mn3 O21 2.096(4) 9_565
Mn3 O9 2.108(3) .
Mn3 O15 2.131(3) .
Mn3 O23 2.170(3) .
Mn3 O13 2.180(3) 9_565
Mn3 O16 2.320(4) .
Mn3 Mn4 3.2377(9) 9_565
Mn4 O11 2.086(3) .
Mn4 O20 2.089(3) .
Mn4 O2 2.133(3) .
Mn4 O13 2.163(3) .
Mn4 O23 2.205(3) 14_654
Mn4 O3 2.295(4) .
Mn4 Mn3 3.2380(9) 14_654
C1 C6 1.378(6) .
C1 C2 1.426(6) .
C1 C7 1.438(6) .
C2 O2 1.298(5) .
C2 C3 1.409(6) .
C3 C4 1.401(7) .
C3 N1 1.446(6) .
C4 C5 1.375(7) .
C4 H4 0.95 .
C5 C6 1.354(7) .
C5 O5 1.379(6) .
C6 H6 0.95 .
C7 O1 1.245(6) .
C7 H7 0.95 .
C8 O5 1.429(7) .
C8 H8A 0.98 .
C8 H8B 0.98 .
C8 H8C 0.98 .
O3 N1 1.245(5) .
O4 N1 1.211(6) .
C13 O9 1.215(5) .
C13 O8 1.289(5) .
C13 C14 1.507(7) .
C14 C15 1.515(9) .
C14 C16 1.579(10) .
C14 H14 1 .
C15 H15A 0.98 .
C15 H15B 0.98 .
C15 H15C 0.98 .
C16 H16A 0.98 .
C16 H16B 0.98 .
C16 H16C 0.98 .
C17 O11 1.249(5) .
C17 O10 1.271(5) .
C17 C18 1.508(6) .
C18 C19 1.503(7) .
C18 C20 1.512(8) .
C18 H18 1 .
C19 H19A 0.98 .
C19 H19B 0.98 .
C19 H19C 0.98 .
C20 H20A 0.98 .
C20 H20B 0.98 .
C20 H20C 0.98 .
C9 O7 1.218(8) .
C9 O6 1.295(8) .
C9 C10 1.546(9) .
C10 C12 1.440(12) .
C10 C11 1.544(14) .
C10 H10 1 .
C11 H11A 0.98 .
C11 H11B 0.98 .
C11 H11C 0.98 .
C12 H12A 0.98 .
C12 H12B 0.98 .
C12 H12C 0.98 .
C21 O12 1.252(5) .
C21 O13 1.279(5) .
C21 C22 1.501(7) .
C22 C24 1.524(9) .
C22 C23 1.561(10) .
C22 H22 1 .
C23 H23A 0.98 .
C23 H23B 0.98 .
C23 H23C 0.98 .
C24 H24A 0.98 .
C24 H24B 0.98 .
C24 H24C 0.98 .
O13 Mn3 2.180(3) 14_654
C25 C30 1.403(6) .
C25 C31 1.418(7) .
C25 C26 1.432(6) .
C26 O15 1.295(5) .
C26 C27 1.416(6) .
C27 C28 1.407(7) .
C27 N2 1.447(7) .
C28 C29 1.375(8) .
C28 H28 0.95 .
C29 O18 1.362(6) .
C29 C30 1.373(7) .
C30 H30 0.95 .
C31 O14 1.204(5) .
C31 H31 0.95 .
C32 O18 1.439(8) .
C32 H32A 0.98 .
C32 H32B 0.98 .
C32 H32C 0.98 .
O16 N2 1.218(6) .
O17 N2 1.270(7) .
C33 O22 1.234(5) .
C33 O23 1.285(5) .
C33 C34 1.500(7) .
C34 C35 1.541(8) .
C34 C36 1.554(9) .
C34 H34 1 .
C35 H35A 0.98 .
C35 H35B 0.98 .
C35 H35C 0.98 .
C36 H36A 0.98 .
C36 H36B 0.98 .
C36 H36C 0.98 .
O23 Mn4 2.205(3) 9_565
C38 O20 1.229(7) .
C38 O21 1.283(7) .
C38 C39 1.525(7) .
C39 C40 1.373(12) .
C39 C41 1.448(11) .
C39 H39 1 .
C40 H40A 0.98 .
C40 H40B 0.98 .
C40 H40C 0.98 .
C41 H41A 0.98 .
C41 H41B 0.98 .
C41 H41C 0.98 .
O21 Mn3 2.096(4) 14_654

loop_
_geom_torsion_atom_site_label_1
_geom_torsion_atom_site_label_2
_geom_torsion_atom_site_label_3
_geom_torsion_atom_site_label_4
_geom_torsion
_geom_torsion_site_symmetry_1
_geom_torsion_site_symmetry_4
C6 C1 C2 O2 -175.3(4) . .
C7 C1 C2 O2 5.5(7) . .
C6 C1 C2 C3 5.3(7) . .
C7 C1 C2 C3 -173.8(5) . .
O2 C2 C3 C4 173.8(4) . .
C1 C2 C3 C4 -6.9(7) . .
O2 C2 C3 N1 -6.4(7) . .
C1 C2 C3 N1 172.9(4) . .
C2 C3 C4 C5 4.0(8) . .
N1 C3 C4 C5 -175.8(5) . .
C3 C4 C5 C6 0.9(9) . .
C3 C4 C5 O5 -179.0(5) . .
C4 C5 C6 C1 -2.4(9) . .
O5 C5 C6 C1 177.5(5) . .
C2 C1 C6 C5 -0.9(8) . .
C7 C1 C6 C5 178.4(6) . .
C6 C1 C7 O1 -169.5(6) . .
C2 C1 C7 O1 9.7(9) . .
C1 C7 O1 Mn1 12.1(9) . .
O12 Mn1 O1 C7 -121.0(5) . .
O6 Mn1 O1 C7 53.5(5) . .
O2 Mn1 O1 C7 -30.2(5) . .
O8 Mn1 O1 C7 141.0(5) . .
O10 Mn1 O1 C7 77(3) . .
C3 C2 O2 Mn4 -38.1(6) . .
C1 C2 O2 Mn4 142.7(3) . .
C3 C2 O2 Mn1 137.8(4) . .
C1 C2 O2 Mn1 -41.5(5) . .
O11 Mn4 O2 C2 135.4(3) . .
O20 Mn4 O2 C2 -26.8(4) . .
O13 Mn4 O2 C2 -120.7(3) . .
O23 Mn4 O2 C2 -124.9(5) 14_654 .
O3 Mn4 O2 C2 51.6(3) . .
Mn3 Mn4 O2 C2 -101.0(3) 14_654 .
O11 Mn4 O2 Mn1 -40.98(16) . .
O20 Mn4 O2 Mn1 156.80(17) . .
O13 Mn4 O2 Mn1 62.86(13) . .
O23 Mn4 O2 Mn1 58.7(6) 14_654 .
O3 Mn4 O2 Mn1 -124.80(16) . .
Mn3 Mn4 O2 Mn1 82.56(13) 14_654 .
O12 Mn1 O2 C2 128.9(3) . .
O6 Mn1 O2 C2 -41.9(3) . .
O8 Mn1 O2 C2 -49.3(9) . .
O10 Mn1 O2 C2 -132.6(3) . .
O1 Mn1 O2 C2 44.6(3) . .
O12 Mn1 O2 Mn4 -54.70(14) . .
O6 Mn1 O2 Mn4 134.49(18) . .
O8 Mn1 O2 Mn4 127.1(7) . .
O10 Mn1 O2 Mn4 43.85(15) . .
O1 Mn1 O2 Mn4 -138.96(16) . .
O11 Mn4 O3 N1 -145.2(4) . .
O20 Mn4 O3 N1 47.5(4) . .
O2 Mn4 O3 N1 -48.5(3) . .
O13 Mn4 O3 N1 -22.5(7) . .
O23 Mn4 O3 N1 130.7(3) 14_654 .
Mn3 Mn4 O3 N1 88.9(4) 14_654 .
C6 C5 O5 C8 1.0(10) . .
C4 C5 O5 C8 -179.1(7) . .
Mn4 O3 N1 O4 -150.1(5) . .
Mn4 O3 N1 C3 30.2(6) . .
C4 C3 N1 O4 8.6(8) . .
C2 C3 N1 O4 -171.3(6) . .
C4 C3 N1 O3 -171.8(5) . .
C2 C3 N1 O3 8.3(7) . .
O9 C13 C14 C15 38.6(7) . .
O8 C13 C14 C15 -148.1(5) . .
O9 C13 C14 C16 -83.7(7) . .
O8 C13 C14 C16 89.6(6) . .
O9 C13 O8 Mn1 -160.6(3) . .
C14 C13 O8 Mn1 26.5(6) . .
O9 C13 O8 Mn2 19.5(6) . .
C14 C13 O8 Mn2 -153.4(4) . .
O12 Mn1 O8 C13 -56.7(4) . .
O6 Mn1 O8 C13 114.1(4) . .
O2 Mn1 O8 C13 121.4(7) . .
O10 Mn1 O8 C13 -153.6(4) . .
O1 Mn1 O8 C13 29.1(4) . .
O12 Mn1 O8 Mn2 123.17(12) . .
O6 Mn1 O8 Mn2 -65.98(16) . .
O2 Mn1 O8 Mn2 -58.7(8) . .
O10 Mn1 O8 Mn2 26.34(11) . .
O1 Mn1 O8 Mn2 -151.01(13) . .
O22 Mn2 O8 C13 59.8(3) . .
O7 Mn2 O8 C13 -122.4(3) . .
O15 Mn2 O8 C13 -35.1(3) . .
O10 Mn2 O8 C13 153.6(4) . .
O14 Mn2 O8 C13 -1.3(14) . .
O22 Mn2 O8 Mn1 -120.13(11) . .
O7 Mn2 O8 Mn1 57.73(14) . .
O15 Mn2 O8 Mn1 144.95(11) . .
O10 Mn2 O8 Mn1 -26.27(10) . .
O14 Mn2 O8 Mn1 18E1(10) . .
O8 C13 O9 Mn3 -23.4(8) . .
C14 C13 O9 Mn3 149.5(4) . .
O21 Mn3 O9 C13 151.8(5) 9_565 .
O15 Mn3 O9 C13 38.9(5) . .
O23 Mn3 O9 C13 -54.9(5) . .
O13 Mn3 O9 C13 -132.7(5) 9_565 .
O16 Mn3 O9 C13 112.8(5) . .
Mn4 Mn3 O9 C13 -98.4(5) 9_565 .
O11 C17 C18 C19 -50.6(6) . .
O10 C17 C18 C19 131.1(5) . .
O11 C17 C18 C20 71.8(6) . .
O10 C17 C18 C20 -106.6(6) . .
O11 C17 O10 Mn1 -5.7(6) . .
C18 C17 O10 Mn1 172.5(3) . .
O11 C17 O10 Mn2 -167.1(3) . .
C18 C17 O10 Mn2 11.1(6) . .
O12 Mn1 O10 C17 69.7(4) . .
O6 Mn1 O10 C17 -104.9(4) . .
O2 Mn1 O10 C17 -21.7(4) . .
O8 Mn1 O10 C17 167.0(4) . .
O1 Mn1 O10 C17 -128(2) . .
O12 Mn1 O10 Mn2 -123.60(12) . .
O6 Mn1 O10 Mn2 61.75(13) . .
O2 Mn1 O10 Mn2 145.01(11) . .
O8 Mn1 O10 Mn2 -26.28(10) . .
O1 Mn1 O10 Mn2 38(3) . .
O22 Mn2 O10 C17 -74.1(4) . .
O7 Mn2 O10 C17 89.9(4) . .
O15 Mn2 O10 C17 131.3(6) . .
O8 Mn2 O10 C17 -168.3(4) . .
O14 Mn2 O10 C17 9.0(4) . .
O22 Mn2 O10 Mn1 120.49(12) . .
O7 Mn2 O10 Mn1 -75.54(17) . .
O15 Mn2 O10 Mn1 -34.1(7) . .
O8 Mn2 O10 Mn1 26.21(10) . .
O14 Mn2 O10 Mn1 -156.44(12) . .
O10 C17 O11 Mn4 7.5(8) . .
C18 C17 O11 Mn4 -170.8(4) . .
O20 Mn4 O11 C17 133.8(5) . .
O2 Mn4 O11 C17 19.7(6) . .
O13 Mn4 O11 C17 -71.2(6) . .
O23 Mn4 O11 C17 -148.5(6) 14_654 .
O3 Mn4 O11 C17 93.6(6) . .
Mn3 Mn4 O11 C17 -114.6(5) 14_654 .
O7 C9 C10 C12 -50.0(14) . .
O6 C9 C10 C12 133.4(10) . .
O7 C9 C10 C11 72.7(11) . .
O6 C9 C10 C11 -103.8(11) . .
O7 C9 O6 Mn1 -25.4(11) . .
C10 C9 O6 Mn1 150.8(6) . .
O12 Mn1 O6 C9 -166.0(7) . .
O2 Mn1 O6 C9 -114.0(5) . .
O8 Mn1 O6 C9 64.9(5) . .
O10 Mn1 O6 C9 -13.1(5) . .
O1 Mn1 O6 C9 165.8(5) . .
O6 C9 O7 Mn2 -1.1(12) . .
C10 C9 O7 Mn2 -177.3(6) . .
O22 Mn2 O7 C9 150.9(6) . .
O15 Mn2 O7 C9 -117.9(6) . .
O8 Mn2 O7 C9 -21.3(7) . .
O10 Mn2 O7 C9 55.5(6) . .
O14 Mn2 O7 C9 163.8(6) . .
O12 C21 C22 C24 -22.7(7) . .
O13 C21 C22 C24 162.1(5) . .
O12 C21 C22 C23 100.4(6) . .
O13 C21 C22 C23 -74.8(6) . .
O13 C21 O12 Mn1 44.1(6) . .
C22 C21 O12 Mn1 -130.7(5) . .
O6 Mn1 O12 C21 52.6(9) . .
O2 Mn1 O12 C21 1.1(4) . .
O8 Mn1 O12 C21 -179.2(4) . .
O10 Mn1 O12 C21 -100.0(4) . .
O1 Mn1 O12 C21 80.9(4) . .
O12 C21 O13 Mn4 -26.1(6) . .
C22 C21 O13 Mn4 149.0(4) . .
O12 C21 O13 Mn3 149.4(3) . 14_654
C22 C21 O13 Mn3 -35.5(6) . 14_654
O11 Mn4 O13 C21 68.5(3) . .
O20 Mn4 O13 C21 -119.6(3) . .
O2 Mn4 O13 C21 -26.8(3) . .
O23 Mn4 O13 C21 152.3(3) 14_654 .
O3 Mn4 O13 C21 -51.8(6) . .
Mn3 Mn4 O13 C21 176.8(4) 14_654 .
O11 Mn4 O13 Mn3 -108.26(12) . 14_654
O20 Mn4 O13 Mn3 63.60(12) . 14_654
O2 Mn4 O13 Mn3 156.41(11) . 14_654
O23 Mn4 O13 Mn3 -24.46(10) 14_654 14_654
O3 Mn4 O13 Mn3 131.4(4) . 14_654
C30 C25 C26 O15 -178.8(5) . .
C31 C25 C26 O15 0.7(7) . .
C30 C25 C26 C27 2.1(7) . .
C31 C25 C26 C27 -178.3(5) . .
O15 C26 C27 C28 179.0(5) . .
C25 C26 C27 C28 -2.0(7) . .
O15 C26 C27 N2 -4.4(7) . .
C25 C26 C27 N2 174.7(5) . .
C26 C27 C28 C29 1.2(9) . .
N2 C27 C28 C29 -175.6(5) . .
C27 C28 C29 O18 -176.7(5) . .
C27 C28 C29 C30 -0.4(9) . .
O18 C29 C30 C25 176.4(6) . .
C28 C29 C30 C25 0.6(9) . .
C31 C25 C30 C29 178.9(6) . .
C26 C25 C30 C29 -1.5(8) . .
C30 C25 C31 O14 -173.7(6) . .
C26 C25 C31 O14 6.7(9) . .
C25 C31 O14 Mn2 22.9(8) . .
O22 Mn2 O14 C31 -135.6(4) . .
O7 Mn2 O14 C31 48.0(4) . .
O15 Mn2 O14 C31 -39.5(4) . .
O8 Mn2 O14 C31 -73.9(13) . .
O10 Mn2 O14 C31 131.8(4) . .
C27 C26 O15 Mn3 -45.2(6) . .
C25 C26 O15 Mn3 135.8(4) . .
C27 C26 O15 Mn2 139.6(4) . .
C25 C26 O15 Mn2 -39.3(6) . .
O21 Mn3 O15 C26 -27.6(4) 9_565 .
O9 Mn3 O15 C26 137.2(4) . .
O23 Mn3 O15 C26 -121.3(4) . .
O13 Mn3 O15 C26 -138.4(8) 9_565 .
O16 Mn3 O15 C26 53.0(4) . .
Mn4 Mn3 O15 C26 -101.6(3) 9_565 .
O21 Mn3 O15 Mn2 148.17(19) 9_565 .
O9 Mn3 O15 Mn2 -46.99(16) . .
O23 Mn3 O15 Mn2 54.47(15) . .
O13 Mn3 O15 Mn2 37.3(9) 9_565 .
O16 Mn3 O15 Mn2 -131.27(18) . .
Mn4 Mn3 O15 Mn2 74.19(16) 9_565 .
O22 Mn2 O15 C26 128.6(4) . .
O7 Mn2 O15 C26 -35.3(4) . .
O8 Mn2 O15 C26 -135.6(4) . .
O10 Mn2 O15 C26 -76.7(8) . .
O14 Mn2 O15 C26 47.8(4) . .
O22 Mn2 O15 Mn3 -47.14(16) . .
O7 Mn2 O15 Mn3 148.95(19) . .
O8 Mn2 O15 Mn3 48.65(15) . .
O10 Mn2 O15 Mn3 107.5(6) . .
O14 Mn2 O15 Mn3 -127.96(17) . .
O21 Mn3 O16 N2 57.0(5) 9_565 .
O9 Mn3 O16 N2 -133.3(5) . .
O15 Mn3 O16 N2 -38.4(5) . .
O23 Mn3 O16 N2 -13.8(9) . .
O13 Mn3 O16 N2 143.4(5) 9_565 .
Mn4 Mn3 O16 N2 106.8(4) 9_565 .
C30 C29 O18 C32 4.6(10) . .
C28 C29 O18 C32 -179.5(6) . .
Mn3 O16 N2 O17 -166.1(6) . .
Mn3 O16 N2 C27 13.0(8) . .
C28 C27 N2 O16 -163.7(6) . .
C26 C27 N2 O16 19.5(9) . .
C28 C27 N2 O17 15.4(9) . .
C26 C27 N2 O17 -161.4(7) . .
O22 C33 C34 C35 -16.7(7) . .
O23 C33 C34 C35 167.7(4) . .
O22 C33 C34 C36 106.9(5) . .
O23 C33 C34 C36 -68.7(5) . .
O23 C33 O22 Mn2 34.3(6) . .
C34 C33 O22 Mn2 -141.0(4) . .
O7 Mn2 O22 C33 91.7(6) . .
O15 Mn2 O22 C33 1.7(4) . .
O8 Mn2 O22 C33 -95.9(4) . .
O10 Mn2 O22 C33 -174.0(4) . .
O14 Mn2 O22 C33 78.8(4) . .
O22 C33 O23 Mn3 -16.5(6) . .
C34 C33 O23 Mn3 158.9(3) . .
O22 C33 O23 Mn4 154.6(3) . 9_565
C34 C33 O23 Mn4 -30.0(5) . 9_565
O21 Mn3 O23 C33 -121.4(3) 9_565 .
O9 Mn3 O23 C33 65.9(3) . .
O15 Mn3 O23 C33 -28.2(3) . .
O13 Mn3 O23 C33 149.2(3) 9_565 .
O16 Mn3 O23 C33 -51.9(7) . .
Mn4 Mn3 O23 C33 173.5(4) 9_565 .
O21 Mn3 O23 Mn4 65.09(13) 9_565 9_565
O9 Mn3 O23 Mn4 -107.59(11) . 9_565
O15 Mn3 O23 Mn4 158.24(11) . 9_565
O13 Mn3 O23 Mn4 -24.30(11) 9_565 9_565
O16 Mn3 O23 Mn4 134.6(5) . 9_565
O20 C38 C39 C40 -9.0(14) . .
O21 C38 C39 C40 170.1(9) . .
O20 C38 C39 C41 -169.8(7) . .
O21 C38 C39 C41 9.3(12) . .
O21 C38 O20 Mn4 -6.6(10) . .
C39 C38 O20 Mn4 172.4(6) . .
O11 Mn4 O20 C38 126.8(6) . .
O2 Mn4 O20 C38 -118.7(5) . .
O13 Mn4 O20 C38 -28.9(5) . .
O23 Mn4 O20 C38 49.5(5) 14_654 .
O3 Mn4 O20 C38 167.7(6) . .
Mn3 Mn4 O20 C38 9.3(5) 14_654 .
O20 C38 O21 Mn3 -5.5(10) . 14_654
C39 C38 O21 Mn3 175.4(6) . 14_654

loop_
_platon_squeeze_void_nr
_platon_squeeze_void_average_x
_platon_squeeze_void_average_y
_platon_squeeze_void_average_z
_platon_squeeze_void_volume
_platon_squeeze_void_count_electrons
_platon_squeeze_void_content
1 0.000 0.000 0.017 2658 184 ' '
2 0.101 0.425 0.940 7 0 ' '
3 0.101 0.675 0.440 7 0 ' '
4 0.333 0.667 0.666 2647 184 ' '
5 0.241 0.009 0.274 7 0 ' '
6 0.241 0.232 0.774 7 0 ' '
7 0.325 0.425 0.440 8 0 ' '
8 0.325 0.899 0.940 7 0 ' '
9 0.434 0.092 0.607 7 0 ' '
10 0.434 0.342 0.107 7 0 ' '
11 0.667 0.333 0.333 2660 184 ' '
12 0.575 0.675 0.940 8 0 ' '
13 0.575 0.899 0.440 7 0 ' '
14 0.658 0.092 0.107 7 0 ' '
15 0.658 0.566 0.607 7 0 ' '
16 0.768 0.009 0.774 7 0 ' '
17 0.768 0.759 0.274 7 0 ' '
18 0.908 0.342 0.607 7 0 ' '
19 0.908 0.566 0.107 7 0 ' '
20 0.991 0.232 0.274 7 0 ' '
21 0.991 0.759 0.774 7 0 ' '
